data_4323115
loop_
_publ_author_name
'Parimal Paul'
'Beena Tyagi'
'Anvarhusen K. Bilakhiya'
'Mohan M. Bhadbhade'
'Eringathodi Suresh'
'G. Ramachandraiah'

_publ_section_title
;
 Synthesis and Characterization of Rhodium Complexes Containing
 2,4,6-Tris(2-pyridyl)-1,3,5-triazine and Its Metal-Promoted Hydrolytic
 Products: Potential Uses of the New Complexes in Electrocatalytic
 Reduction of Carbon Dioxide
;
_journal_name_full 'Inorganic Chemistry'
_journal_page_first 5733
_journal_page_last 5742
_journal_paper_doi 10.1021/ic9709739
_journal_volume 37
_journal_year 1998
_chemical_formula_moiety '[Rh(C18H12N6)Cl3].2H2O'
_chemical_formula_sum 'C18 H16 Cl3 N6 O2 Rh'
_chemical_formula_weight 557.63
_chemical_name_systematic
; 
 ? 
;
_space_group_IT_number 14
_symmetry_cell_setting monoclinic
_symmetry_space_group_name_Hall '-P 2ybc'
_symmetry_space_group_name_H-M 'P 1 21/c 1'
_atom_sites_solution_hydrogens geom
_atom_sites_solution_primary direct
_atom_sites_solution_secondary difmap
_audit_creation_method SHELXL
_cell_angle_alpha 90.00
_cell_angle_beta 96.420(10)
_cell_angle_gamma 90.00
_cell_formula_units_Z 4
_cell_length_a 11.642(2)
_cell_length_b 7.302(2)
_cell_length_c 24.332(3)
_cell_measurement_reflns_used 25
_cell_measurement_temperature 295(2)
_cell_measurement_theta_max 16
_cell_measurement_theta_min 14
_cell_volume 2055.5(7)
_computing_cell_refinement CAD-4PC
_computing_data_collection CAD-4PC
_computing_data_reduction NRCVAX
_computing_molecular_graphics ORTEP
_computing_publication_material 'SHELXL-93 and CSU'
_computing_structure_refinement 'SHELXL-93 (Sheldrick, 1993)'
_computing_structure_solution 'SHELXS-86 (Sheldrick, 1990)'
_diffrn_ambient_temperature 295(2)
_diffrn_measurement_device CAD-4
_diffrn_measurement_method 'Omega / 2-theta'
_diffrn_radiation_monochromator graphite
_diffrn_radiation_source 'fine-focus sealed tube'
_diffrn_radiation_type MoK\a
_diffrn_radiation_wavelength 0.71070
_diffrn_reflns_av_R_equivalents 0.0000
_diffrn_reflns_av_sigmaI/netI 0.0118
_diffrn_reflns_limit_h_max 13
_diffrn_reflns_limit_h_min -13
_diffrn_reflns_limit_k_max 8
_diffrn_reflns_limit_k_min 0
_diffrn_reflns_limit_l_max 28
_diffrn_reflns_limit_l_min 0
_diffrn_reflns_number 3608
_diffrn_reflns_theta_max 25
_diffrn_reflns_theta_min 2
_diffrn_standards_decay_% nil
_diffrn_standards_interval_time 'every 1 h'
_diffrn_standards_number 3
_exptl_absorpt_coefficient_mu 1.250
_exptl_absorpt_correction_type none
_exptl_crystal_colour 'Wine red'
_exptl_crystal_density_diffrn 1.802
_exptl_crystal_density_meas ?
_exptl_crystal_description 'thick plates'
_exptl_crystal_F_000 1112
_exptl_crystal_size_max 0.28
_exptl_crystal_size_mid 0.14
_exptl_crystal_size_min 0.12
_refine_diff_density_max 1.143
_refine_diff_density_min -1.419
_refine_diff_density_rms 0.132
_refine_ls_extinction_coef 0.0011(4)
_refine_ls_extinction_expression Fc^*^=kFc[1+0.001xFc^2^\l^3^/sin(2\q)]^-1/4^
_refine_ls_extinction_method SHELXL
_refine_ls_goodness_of_fit_all 1.123
_refine_ls_goodness_of_fit_obs 1.086
_refine_ls_hydrogen_treatment constr
_refine_ls_matrix_type full
_refine_ls_number_parameters 276
_refine_ls_number_reflns 3604
_refine_ls_number_restraints 0
_refine_ls_restrained_S_all 1.195
_refine_ls_restrained_S_obs 1.086
_refine_ls_R_factor_all 0.0493
_refine_ls_R_factor_obs 0.0404
_refine_ls_shift/esd_max -0.007
_refine_ls_shift/esd_mean 0.000
_refine_ls_structure_factor_coef Fsqd
_refine_ls_weighting_details 'w=1/[\s^2^(Fo^2^)+(0.0700P)^2^+5.1700P] where P=(Fo^2^+2Fc^2^)/3'
_refine_ls_weighting_scheme calc
_refine_ls_wR_factor_all 0.1366
_refine_ls_wR_factor_obs 0.1166
_reflns_number_observed 3221
_reflns_number_total 3608
_reflns_observed_criterion >2sigma(I)
_cod_data_source_file ic9709739_1.cif
_cod_data_source_block ppal(Complex-1)
_cod_depositor_comments
;
The following automatic conversions were performed:

'_exptl_crystal_density_meas' value 'not done' was changed to '?' -
the value is perceived as not measured.

Automatic conversion script
Id: cif_fix_values 3008 2015-01-20 13:52:24Z robertas 

The following automatic conversions were performed:

'_refine_ls_weighting_scheme' value 'calc
w=1/[\s^2^(Fo^2^)+(0.0700P)^2^+5.1700P] where P=(Fo^2^+2Fc^2^)/3' was
changed to 'calc'. New tag '_refine_ls_weighting_details' was
created. The value of the new tag was set to
'w=1/[\s^2^(Fo^2^)+(0.0700P)^2^+5.1700P] where P=(Fo^2^+2Fc^2^)/3'.

Automatic conversion script
Id: cif_fix_values 3143 2015-03-26 13:38:13Z robertas 
;
_cod_original_sg_symbol_H-M 'P 21/c'
_cod_database_code 4323115

loop_
_symmetry_equiv_pos_as_xyz
'x, y, z'
'-x, y+1/2, -z+1/2'
'-x, -y, -z'
'x, -y-1/2, z-1/2'

loop_
_atom_site_aniso_label
_atom_site_aniso_U_11
_atom_site_aniso_U_22
_atom_site_aniso_U_33
_atom_site_aniso_U_23
_atom_site_aniso_U_13
_atom_site_aniso_U_12
Rh 0.0301(2) 0.0368(2) 0.0264(2) -0.00084(13) -0.00014(15) 0.00334(13)
Cl1 0.0439(6) 0.0465(7) 0.0480(7) 0.0061(5) 0.0035(5) 0.0134(5)
Cl2 0.0397(6) 0.0424(7) 0.0724(9) 0.0038(6) 0.0006(6) 0.0093(5)
Cl3 0.0525(8) 0.0637(8) 0.0308(6) -0.0064(5) 0.0063(5) 0.0038(6)
N1 0.031(2) 0.038(2) 0.042(2) -0.005(2) -0.007(2) 0.006(2)
N2 0.031(2) 0.039(2) 0.026(2) -0.0021(15) -0.0001(15) 0.0007(15)
N3 0.029(2) 0.042(2) 0.030(2) 0.001(2) 0.0017(14) 0.005(2)
N4 0.033(2) 0.043(2) 0.035(2) -0.001(2) -0.0004(15) 0.000(2)
N5 0.034(2) 0.040(2) 0.032(2) 0.002(2) -0.0005(15) -0.001(2)
N6 0.046(2) 0.053(3) 0.036(2) 0.006(2) 0.003(2) 0.000(2)
C1 0.042(3) 0.050(3) 0.043(3) -0.011(2) -0.010(2) 0.003(2)
C2 0.041(3) 0.056(3) 0.054(3) -0.010(3) -0.011(2) 0.001(2)
C3 0.033(2) 0.045(3) 0.072(4) -0.003(3) -0.005(2) -0.005(2)
C4 0.035(2) 0.046(3) 0.047(3) 0.001(2) 0.000(2) 0.003(2)
C5 0.030(2) 0.034(2) 0.043(3) -0.001(2) -0.001(2) 0.004(2)
C6 0.029(2) 0.037(2) 0.036(2) -0.001(2) -0.002(2) 0.003(2)
C7 0.032(2) 0.032(2) 0.034(2) 0.003(2) 0.002(2) 0.003(2)
C8 0.031(2) 0.037(2) 0.034(2) 0.001(2) 0.004(2) 0.004(2)
C9 0.039(2) 0.037(2) 0.039(3) -0.002(2) 0.002(2) 0.000(2)
C10 0.035(2) 0.043(3) 0.055(3) -0.004(2) 0.007(2) -0.005(2)
C11 0.040(3) 0.040(3) 0.054(3) 0.004(2) 0.014(2) -0.002(2)
C12 0.040(2) 0.046(3) 0.042(3) 0.006(2) 0.006(2) 0.005(2)
C13 0.034(2) 0.037(2) 0.031(2) 0.004(2) 0.001(2) 0.006(2)
C14 0.034(2) 0.039(2) 0.033(2) 0.002(2) 0.003(2) 0.007(2)
C15 0.044(3) 0.045(3) 0.033(2) -0.003(2) 0.002(2) 0.003(2)
C16 0.059(3) 0.058(3) 0.043(3) -0.007(3) -0.005(2) 0.006(3)
C17 0.070(4) 0.068(4) 0.033(3) 0.003(2) 0.010(3) 0.010(3)
C18 0.060(3) 0.065(3) 0.037(3) 0.010(2) 0.015(2) 0.002(3)
O1W 0.063(2) 0.070(3) 0.068(3) 0.004(2) 0.016(2) -0.006(2)
O2W 0.086(5) 0.078(5) 0.077(4) -0.011(3) -0.019(4) 0.010(3)

loop_
_atom_site_label
_atom_site_type_symbol
_atom_site_fract_x
_atom_site_fract_y
_atom_site_fract_z
_atom_site_U_iso_or_equiv
_atom_site_thermal_displace_type
_atom_site_occupancy
_atom_site_calc_flag
_atom_site_refinement_flags
_atom_site_disorder_group
Rh Rh 0.73095(3) 0.48441(5) 0.151448(13) 0.0313(2) Uani 1 d . .
Cl1 Cl 0.84496(10) 0.2207(2) 0.16889(5) 0.0463(3) Uani 1 d . .
Cl2 Cl 0.62288(11) 0.7502(2) 0.13293(6) 0.0519(3) Uani 1 d . .
Cl3 Cl 0.70543(12) 0.5064(2) 0.24551(5) 0.0489(3) Uani 1 d . .
N1 N 0.8769(3) 0.6377(5) 0.1478(2) 0.0379(9) Uani 1 d . .
N2 N 0.7444(3) 0.4755(5) 0.07340(15) 0.0321(8) Uani 1 d . .
N3 N 0.5912(3) 0.3202(5) 0.12584(15) 0.0340(8) Uani 1 d . .
N4 N 0.6600(3) 0.3970(5) -0.01440(15) 0.0372(8) Uani 1 d . .
N5 N 0.8316(3) 0.5843(5) -0.00183(15) 0.0355(8) Uani 1 d . .
N6 N 0.8282(4) 0.6061(6) -0.1129(2) 0.0451(10) Uani 1 d . .
C1 C 0.9446(4) 0.7137(7) 0.1894(2) 0.0464(12) Uani 1 d . .
H1 H 0.9260(4) 0.6971(7) 0.2253(2) 0.056 Uiso 1 calc R .
C2 C 1.0410(4) 0.8157(8) 0.1818(2) 0.0520(13) Uani 1 d . .
H2 H 1.0869(4) 0.8650(8) 0.2119(2) 0.062 Uiso 1 calc R .
C3 C 1.0680(4) 0.8435(7) 0.1292(2) 0.0507(13) Uani 1 d . .
H3 H 1.1319(4) 0.9141(7) 0.1232(2) 0.061 Uiso 1 calc R .
C4 C 0.9991(4) 0.7654(7) 0.0844(2) 0.0432(11) Uani 1 d . .
H4 H 1.0164(4) 0.7823(7) 0.0484(2) 0.052 Uiso 1 calc R .
C5 C 0.9054(4) 0.6632(6) 0.0953(2) 0.0359(10) Uani 1 d . .
C6 C 0.8261(4) 0.5721(6) 0.0525(2) 0.0342(9) Uani 1 d . .
C7 C 0.6613(4) 0.3915(6) 0.0398(2) 0.0329(9) Uani 1 d . .
C8 C 0.5747(4) 0.3000(6) 0.0695(2) 0.0340(9) Uani 1 d . .
C9 C 0.4854(4) 0.1956(6) 0.0438(2) 0.0383(10) Uani 1 d . .
H9 H 0.4741(4) 0.1862(6) 0.0055(2) 0.046 Uiso 1 calc R .
C10 C 0.4129(4) 0.1049(7) 0.0762(2) 0.0444(11) Uani 1 d . .
H10 H 0.3523(4) 0.0334(7) 0.0599(2) 0.053 Uiso 1 calc R .
C11 C 0.4319(4) 0.1222(7) 0.1328(2) 0.0440(11) Uani 1 d . .
H11 H 0.3853(4) 0.0596(7) 0.1552(2) 0.053 Uiso 1 calc R .
C12 C 0.5211(4) 0.2340(7) 0.1565(2) 0.0425(11) Uani 1 d . .
H12 H 0.5317(4) 0.2485(7) 0.1947(2) 0.051 Uiso 1 calc R .
C13 C 0.7468(4) 0.4924(6) -0.0331(2) 0.0342(10) Uani 1 d . .
C14 C 0.7474(4) 0.5021(6) -0.0939(2) 0.0356(10) Uani 1 d . .
C15 C 0.6646(4) 0.4087(7) -0.1277(2) 0.0406(10) Uani 1 d . .
H15 H 0.6098(4) 0.3366(7) -0.1130(2) 0.049 Uiso 1 calc R .
C16 C 0.6652(5) 0.4253(8) -0.1847(2) 0.0543(13) Uani 1 d . .
H16 H 0.6101(5) 0.3650(8) -0.2087(2) 0.065 Uiso 1 calc R .
C17 C 0.7474(6) 0.5308(8) -0.2048(2) 0.0566(15) Uani 1 d . .
H17 H 0.7497(6) 0.5429(8) -0.2427(2) 0.068 Uiso 1 calc R .
C18 C 0.8269(5) 0.6190(8) -0.1680(2) 0.0533(13) Uani 1 d . .
H18 H 0.8826(5) 0.6914(8) -0.1820(2) 0.064 Uiso 1 calc R .
O1W O 1.0368(4) 0.7804(6) -0.0551(2) 0.0664(11) Uani 1 d . .
H1W1 H 1.0760 0.7800 -0.0930 0.070 Uiso 1 d . .
H2W1 H 0.9600 0.7170 -0.0770 0.070 Uiso 1 d . .
O2W O 1.2517(6) 1.0040(9) -0.0377(3) 0.082(2) Uani 0.75 d P .
H1W2 H 1.1740 0.9230 -0.0440 0.070 Uiso 0.75 d P .
H2W2 H 1.3040 1.0360 0.0000 0.070 Uiso 0.75 d P .
O2W' O 1.1746(20) 0.9722(29) 0.0167(9) 0.085(6) Uiso 0.25 d P .
H1W' H 1.1160 0.9030 0.0390 0.080 Uiso 0.25 d P .
H2W' H 1.2570 1.0180 0.0370 0.080 Uiso 0.25 d P .

loop_
_atom_type_symbol
_atom_type_description
_atom_type_scat_dispersion_real
_atom_type_scat_dispersion_imag
_atom_type_scat_source
Rh Rh -1.1178 0.9187 'International Tables Vol C Tables 4.2.6.8 and 6.1.1.4'
Cl Cl 0.1484 0.1585 'International Tables Vol C Tables 4.2.6.8 and 6.1.1.4'
O O 0.0106 0.0060 'International Tables Vol C Tables 4.2.6.8 and 6.1.1.4'
N N 0.0061 0.0033 'International Tables Vol C Tables 4.2.6.8 and 6.1.1.4'
C C 0.0033 0.0016 'International Tables Vol C Tables 4.2.6.8 and 6.1.1.4'
H H 0.0000 0.0000 'International Tables Vol C Tables 4.2.6.8 and 6.1.1.4'

loop_
_geom_angle_atom_site_label_1
_geom_angle_atom_site_label_2
_geom_angle_atom_site_label_3
_geom_angle
_geom_angle_site_symmetry_1
_geom_angle_site_symmetry_3
_geom_angle_publ_flag
N2 Rh N1 79.4(2) . . ?
N2 Rh N3 80.25(15) . . ?
N1 Rh N3 159.61(15) . . ?
N2 Rh Cl2 86.51(11) . . ?
N1 Rh Cl2 88.23(11) . . ?
N3 Rh Cl2 92.02(11) . . ?
N2 Rh Cl3 176.74(11) . . ?
N1 Rh Cl3 101.58(11) . . ?
N3 Rh Cl3 98.80(10) . . ?
Cl2 Rh Cl3 90.41(5) . . ?
N2 Rh Cl1 92.51(11) . . ?
N1 Rh Cl1 90.06(11) . . ?
N3 Rh Cl1 89.35(11) . . ?
Cl2 Rh Cl1 178.16(5) . . ?
Cl3 Rh Cl1 90.60(5) . . ?
C1 N1 C5 117.9(4) . . ?
C1 N1 Rh 128.3(4) . . ?
C5 N1 Rh 113.8(3) . . ?
C6 N2 C7 120.4(4) . . ?
C6 N2 Rh 120.0(3) . . ?
C7 N2 Rh 118.9(3) . . ?
C12 N3 C8 119.1(4) . . ?
C12 N3 Rh 128.4(3) . . ?
C8 N3 Rh 112.5(3) . . ?
C7 N4 C13 115.4(4) . . ?
C6 N5 C13 114.3(4) . . ?
C14 N6 C18 117.1(4) . . ?
N1 C1 C2 123.0(5) . . ?
C3 C2 C1 118.9(5) . . ?
C2 C3 C4 119.8(5) . . ?
C5 C4 C3 118.0(5) . . ?
N1 C5 C4 122.3(4) . . ?
N1 C5 C6 113.7(4) . . ?
C4 C5 C6 124.0(4) . . ?
N2 C6 N5 122.1(4) . . ?
N2 C6 C5 112.8(4) . . ?
N5 C6 C5 125.2(4) . . ?
N2 C6 O1W 162.0(3) . . ?
N5 C6 O1W 40.5(2) . . ?
C5 C6 O1W 84.9(3) . . ?
N2 C6 O2W 175.6(3) . . ?
N5 C6 O2W 60.5(2) . . ?
C5 C6 O2W 64.9(3) . . ?
O1W C6 O2W 20.02(9) . . ?
N4 C7 N2 121.5(4) . . ?
N4 C7 C8 125.1(4) . . ?
N2 C7 C8 113.4(4) . . ?
N4 C7 O1W 61.3(2) . . ?
N2 C7 O1W 60.2(2) . . ?
C8 C7 O1W 173.6(3) . . ?
N4 C7 O2W' 79.9(3) . . ?
N2 C7 O2W' 41.5(3) . . ?
C8 C7 O2W' 154.8(3) . . ?
O1W C7 O2W' 18.9(2) . . ?
N4 C7 O2W 71.6(2) . . ?
N2 C7 O2W 49.9(2) . . ?
C8 C7 O2W 163.3(3) . . ?
O1W C7 O2W 10.32(7) . . ?
O2W' C7 O2W 8.7(2) . . ?
N3 C8 C9 121.7(4) . . ?
N3 C8 C7 114.6(4) . . ?
C9 C8 C7 123.7(4) . . ?
C8 C9 C10 118.9(4) . . ?
C11 C10 C9 119.0(4) . . ?
C10 C11 C12 119.7(4) . . ?
N3 C12 C11 121.6(5) . . ?
N4 C13 N5 126.3(4) . . ?
N4 C13 C14 116.7(4) . . ?
N5 C13 C14 116.9(4) . . ?
N6 C14 C15 123.4(4) . . ?
N6 C14 C13 117.1(4) . . ?
C15 C14 C13 119.5(4) . . ?
C14 C15 C16 118.1(5) . . ?
C17 C16 C15 119.3(5) . . ?
C16 C17 C18 118.7(5) . . ?
N6 C18 C17 123.4(5) . . ?
C6 O1W C7 16.88(8) . . ?
O2W' O2W C6 34.4(8) . . ?
O2W' O2W C7 41.5(8) . . ?
C6 O2W C7 7.18(5) . . ?
O2W O2W' C7 129.8(9) . . ?

loop_
_geom_bond_atom_site_label_1
_geom_bond_atom_site_label_2
_geom_bond_distance
_geom_bond_site_symmetry_2
_geom_bond_publ_flag
Rh N2 1.924(4) . ?
Rh N1 2.045(4) . ?
Rh N3 2.060(4) . ?
Rh Cl2 2.3293(13) . ?
Rh Cl3 2.3461(13) . ?
Rh Cl1 2.3504(13) . ?
N1 C1 1.333(6) . ?
N1 C5 1.369(6) . ?
N2 C6 1.330(6) . ?
N2 C7 1.343(6) . ?
N3 C12 1.324(6) . ?
N3 C8 1.372(6) . ?
N4 C7 1.319(6) . ?
N4 C13 1.348(6) . ?
N5 C6 1.333(6) . ?
N5 C13 1.355(6) . ?
N6 C14 1.331(6) . ?
N6 C18 1.344(6) . ?
C1 C2 1.376(8) . ?
C2 C3 1.366(8) . ?
C3 C4 1.401(7) . ?
C4 C5 1.372(7) . ?
C5 C6 1.471(6) . ?
C6 O1W 4.076(6) . ?
C6 O2W 6.460(9) . ?
C7 C8 1.465(6) . ?
C7 O1W 5.895(6) . ?
C7 O2W' 7.40(2) . ?
C7 O2W 8.585(9) . ?
C8 C9 1.381(6) . ?
C9 C10 1.385(7) . ?
C10 C11 1.376(7) . ?
C11 C12 1.394(7) . ?
C13 C14 1.482(7) . ?
C14 C15 1.376(7) . ?
C15 C16 1.391(7) . ?
C16 C17 1.362(8) . ?
C17 C18 1.373(8) . ?
O2W O2W' 1.70(2) . ?
